data_4331091
loop_
_publ_author_name
'Ashley M. McDaniel'
'Anthony K. Rapp\'e'
'Matthew P. Shores'

_publ_section_title
;
 Structural and Electronic Comparison of 1st Row Transition Metal
 Complexes of a Tripodal Iminopyridine Ligand
;
_journal_name_full 'Inorganic Chemistry'
_journal_page_first 12493
_journal_page_last 12502
_journal_paper_doi 10.1021/ic301909u
_journal_volume 51
_journal_year 2012
_chemical_formula_sum 'C32 H33 F6 Fe N7 O12 S2'
_chemical_formula_weight 941.62
_space_group_IT_number 14
_symmetry_cell_setting monoclinic
_symmetry_space_group_name_Hall '-P 2ybc'
_symmetry_space_group_name_H-M 'P 1 21/c 1'
_atom_sites_solution_hydrogens geom
_atom_sites_solution_primary direct
_atom_sites_solution_secondary difmap
_audit_creation_method 'Bruker SHELXTL'
_audit_update_record
;
2012-03-05 # Formatted by publCIF
;
_cell_angle_alpha 90.00
_cell_angle_beta 115.895(4)
_cell_angle_gamma 90.00
_cell_formula_units_Z 4
_cell_length_a 15.6283(13)
_cell_length_b 19.4132(16)
_cell_length_c 14.4401(13)
_cell_measurement_reflns_used 9580
_cell_measurement_temperature 120(2)
_cell_measurement_theta_max 33.97
_cell_measurement_theta_min 2.82
_cell_volume 3941.2(6)
_computing_cell_refinement 'Bruker SMART'
_computing_data_collection 'Bruker SMART'
_computing_data_reduction 'Bruker SAINT'
_computing_molecular_graphics 'Bruker SHELXTL'
_computing_publication_material 'Bruker SHELXTL'
_computing_structure_refinement 'Bruker SHELXTL'
_computing_structure_solution 'Bruker SHELXTL'
_diffrn_ambient_temperature 120(2)
_diffrn_measured_fraction_theta_full 0.996
_diffrn_measured_fraction_theta_max 0.996
_diffrn_measurement_device_type 'CCD area detector'
_diffrn_measurement_method 'phi and omega scans'
_diffrn_radiation_monochromator graphite
_diffrn_radiation_source 'fine-focus sealed tube'
_diffrn_radiation_type MoK\a
_diffrn_radiation_wavelength 0.71073
_diffrn_reflns_av_R_equivalents 0.0286
_diffrn_reflns_av_sigmaI/netI 0.0234
_diffrn_reflns_limit_h_max 24
_diffrn_reflns_limit_h_min -24
_diffrn_reflns_limit_k_max 30
_diffrn_reflns_limit_k_min -30
_diffrn_reflns_limit_l_max 22
_diffrn_reflns_limit_l_min -22
_diffrn_reflns_number 113816
_diffrn_reflns_theta_full 33.99
_diffrn_reflns_theta_max 33.99
_diffrn_reflns_theta_min 2.62
_exptl_absorpt_coefficient_mu 0.587
_exptl_absorpt_correction_T_max 0.9741
_exptl_absorpt_correction_T_min 0.7386
_exptl_absorpt_correction_type multi-scan
_exptl_absorpt_process_details 'SADABS (Sheldrick, 1997)'
_exptl_crystal_colour purple
_exptl_crystal_density_diffrn 1.587
_exptl_crystal_description plate
_exptl_crystal_F_000 1928
_exptl_crystal_size_max 0.55
_exptl_crystal_size_mid 0.51
_exptl_crystal_size_min 0.05
_platon_squeeze_details
;
SQUEEZE was used to treat disordered electron density located in the trigonal
 pocket formed by the ester groups of the ligand. A 144.8 Angstrom^3^ solvent
 void with 26 e-/unit cell was found, would could correspond to a partially
 occupied (62%) diethyl ether molecule. 
;
_refine_diff_density_max 1.023
_refine_diff_density_min -0.630
_refine_diff_density_rms 0.073
_refine_ls_extinction_method none
_refine_ls_goodness_of_fit_ref 1.016
_refine_ls_hydrogen_treatment constr
_refine_ls_matrix_type full
_refine_ls_number_parameters 541
_refine_ls_number_reflns 16017
_refine_ls_number_restraints 0
_refine_ls_restrained_S_all 1.016
_refine_ls_R_factor_all 0.0522
_refine_ls_R_factor_gt 0.0404
_refine_ls_shift/su_max 0.002
_refine_ls_shift/su_mean 0.000
_refine_ls_structure_factor_coef Fsqd
_refine_ls_weighting_details 'calc w=1/[\s^2^(Fo^2^)+(0.0535P)^2^+2.5189P] where P=(Fo^2^+2Fc^2^)/3'
_refine_ls_weighting_scheme calc
_refine_ls_wR_factor_gt 0.1053
_refine_ls_wR_factor_ref 0.1109
_reflns_number_gt 12958
_reflns_number_total 16017
_reflns_threshold_expression >2sigma(I)
_cod_data_source_file ic301909u_si_002_3.cif
_cod_data_source_block msn285
_cod_database_code 4331091

loop_
_symmetry_equiv_pos_as_xyz
'x, y, z'
'-x, y+1/2, -z+1/2'
'-x, -y, -z'
'x, -y-1/2, z-1/2'

loop_
_atom_site_label
_atom_site_type_symbol
_atom_site_fract_x
_atom_site_fract_y
_atom_site_fract_z
_atom_site_U_iso_or_equiv
_atom_site_adp_type
_atom_site_occupancy
_atom_site_symmetry_multiplicity
_atom_site_calc_flag
_atom_site_refinement_flags
Fe1 Fe 0.130182(12) 0.572707(9) 0.295937(13) 0.01330(4) Uani 1 1 d .
N1 N -0.10866(9) 0.60584(6) 0.19800(9) 0.0215(2) Uani 1 1 d .
C1 C -0.13006(10) 0.54343(7) 0.13881(11) 0.0217(2) Uani 1 1 d .
H1A H -0.1839 0.5518 0.0729 0.026 Uiso 1 1 calc R
H1B H -0.1490 0.5086 0.1743 0.026 Uiso 1 1 calc R
O1 O 0.43582(12) 0.47476(8) 0.65857(12) 0.0628(6) Uani 1 1 d .
N2 N 0.03541(7) 0.50409(5) 0.21834(8) 0.01536(17) Uani 1 1 d .
O2 O 0.37477(9) 0.38572(7) 0.70567(10) 0.0403(3) Uani 1 1 d .
C2 C -0.04755(9) 0.51489(7) 0.11948(10) 0.0193(2) Uani 1 1 d .
H2A H -0.0662 0.4716 0.0823 0.023 Uiso 1 1 calc R
H2B H -0.0318 0.5471 0.0780 0.023 Uiso 1 1 calc R
N3 N 0.18424(8) 0.49217(5) 0.38842(8) 0.01579(18) Uani 1 1 d .
C3 C 0.04639(9) 0.44368(6) 0.25833(10) 0.0171(2) Uani 1 1 d .
H3A H 0.0054 0.4075 0.2253 0.021 Uiso 1 1 calc R
O3 O 0.42360(10) 0.44358(7) 0.12393(11) 0.0390(3) Uani 1 1 d .
N4 N 0.07379(8) 0.64657(5) 0.19685(8) 0.01617(18) Uani 1 1 d .
O4 O 0.41088(7) 0.41991(6) 0.26969(9) 0.0263(2) Uani 1 1 d .
C4 C 0.12692(9) 0.43550(6) 0.35836(10) 0.0166(2) Uani 1 1 d .
N5 N 0.19764(8) 0.55643(5) 0.21079(8) 0.01577(18) Uani 1 1 d .
C5 C 0.14381(10) 0.37715(7) 0.41939(11) 0.0209(2) Uani 1 1 d .
H5A H 0.1029 0.3396 0.3969 0.025 Uiso 1 1 calc R
O5 O 0.46037(12) 0.71297(10) 0.35023(13) 0.0577(5) Uani 1 1 d .
N6 N 0.07263(8) 0.59855(5) 0.38695(8) 0.01580(18) Uani 1 1 d .
O6 O 0.51516(8) 0.76351(6) 0.50468(9) 0.0284(2) Uani 1 1 d .
C6 C 0.22232(10) 0.37575(7) 0.51417(11) 0.0222(2) Uani 1 1 d .
H6A H 0.2341 0.3378 0.5574 0.027 Uiso 1 1 calc R
N7 N 0.22654(8) 0.63983(5) 0.38387(8) 0.01536(18) Uani 1 1 d .
C7 C 0.28317(10) 0.43213(7) 0.54346(11) 0.0206(2) Uani 1 1 d .
C8 C 0.26174(10) 0.48939(7) 0.47905(10) 0.0200(2) Uani 1 1 d .
H8A H 0.3026 0.5270 0.4996 0.024 Uiso 1 1 calc R
C9 C 0.37231(11) 0.43443(8) 0.64174(12) 0.0279(3) Uani 1 1 d .
C10 C 0.46090(15) 0.38271(13) 0.80126(16) 0.0512(6) Uani 1 1 d .
H10A H 0.4565 0.3454 0.8425 0.077 Uiso 1 1 calc R
H10B H 0.4688 0.4253 0.8380 0.077 Uiso 1 1 calc R
H10C H 0.5145 0.3755 0.7866 0.077 Uiso 1 1 calc R
C11 C -0.09633(10) 0.66845(7) 0.15162(11) 0.0208(2) Uani 1 1 d .
H11A H -0.1383 0.7033 0.1572 0.025 Uiso 1 1 calc R
H11B H -0.1161 0.6600 0.0789 0.025 Uiso 1 1 calc R
C12 C 0.00545(9) 0.69736(6) 0.19835(11) 0.0194(2) Uani 1 1 d .
H12A H 0.0075 0.7378 0.1598 0.023 Uiso 1 1 calc R
H12B H 0.0232 0.7114 0.2688 0.023 Uiso 1 1 calc R
C13 C 0.10556(9) 0.65293(6) 0.12882(10) 0.0180(2) Uani 1 1 d .
H13A H 0.0848 0.6878 0.0798 0.022 Uiso 1 1 calc R
C14 C 0.17558(9) 0.60258(6) 0.13283(9) 0.0171(2) Uani 1 1 d .
C15 C 0.21897(10) 0.60144(7) 0.06692(10) 0.0210(2) Uani 1 1 d .
H15A H 0.2017 0.6330 0.0133 0.025 Uiso 1 1 calc R
C16 C 0.28880(10) 0.55221(7) 0.08254(11) 0.0217(2) Uani 1 1 d .
H16A H 0.3190 0.5504 0.0395 0.026 Uiso 1 1 calc R
C17 C 0.31273(10) 0.50586(7) 0.16317(10) 0.0200(2) Uani 1 1 d .
C18 C 0.26478(9) 0.50884(6) 0.22471(10) 0.0184(2) Uani 1 1 d .
H18A H 0.2797 0.4768 0.2774 0.022 Uiso 1 1 calc R
C19 C 0.38895(10) 0.45289(8) 0.18251(12) 0.0248(3) Uani 1 1 d .
C20 C 0.48398(12) 0.36792(9) 0.29701(17) 0.0373(4) Uani 1 1 d .
H20A H 0.4944 0.3475 0.3616 0.056 Uiso 1 1 calc R
H20B H 0.5419 0.3887 0.3029 0.056 Uiso 1 1 calc R
H20C H 0.4642 0.3331 0.2446 0.056 Uiso 1 1 calc R
C21 C -0.10345(10) 0.60680(7) 0.29965(11) 0.0217(2) Uani 1 1 d .
H21A H -0.1603 0.5851 0.2972 0.026 Uiso 1 1 calc R
H21B H -0.1039 0.6544 0.3198 0.026 Uiso 1 1 calc R
C22 C -0.01610(9) 0.57088(7) 0.38362(10) 0.0189(2) Uani 1 1 d .
H22A H -0.0165 0.5775 0.4500 0.023 Uiso 1 1 calc R
H22B H -0.0195 0.5218 0.3698 0.023 Uiso 1 1 calc R
C23 C 0.12043(9) 0.64155(6) 0.45916(10) 0.0178(2) Uani 1 1 d .
H23A H 0.1003 0.6549 0.5083 0.021 Uiso 1 1 calc R
C24 C 0.20754(9) 0.66790(6) 0.45931(9) 0.0166(2) Uani 1 1 d .
C25 C 0.26648(10) 0.71638(7) 0.52856(10) 0.0204(2) Uani 1 1 d .
H25A H 0.2521 0.7339 0.5801 0.024 Uiso 1 1 calc R
C26 C 0.34694(10) 0.73828(7) 0.51982(11) 0.0214(2) Uani 1 1 d .
H26A H 0.3876 0.7707 0.5652 0.026 Uiso 1 1 calc R
C27 C 0.36570(10) 0.71073(7) 0.44161(11) 0.0203(2) Uani 1 1 d .
C28 C 0.30355(9) 0.66223(7) 0.37545(10) 0.0189(2) Uani 1 1 d .
H28A H 0.3162 0.6446 0.3229 0.023 Uiso 1 1 calc R
C29 C 0.45094(11) 0.72893(8) 0.42538(13) 0.0277(3) Uani 1 1 d .
C30 C 0.60096(13) 0.78335(11) 0.49567(16) 0.0398(4) Uani 1 1 d .
H30A H 0.6427 0.8078 0.5565 0.060 Uiso 1 1 calc R
H30B H 0.5843 0.8125 0.4366 0.060 Uiso 1 1 calc R
H30C H 0.6325 0.7428 0.4880 0.060 Uiso 1 1 calc R
S1 S 0.10450(3) 0.307056(17) 0.12030(3) 0.02375(7) Uani 1 1 d .
F1 F 0.26432(8) 0.33888(6) 0.27978(9) 0.0398(3) Uani 1 1 d .
F2 F 0.28000(10) 0.30968(8) 0.14369(12) 0.0584(4) Uani 1 1 d .
F3 F 0.25367(7) 0.23239(6) 0.23514(10) 0.0428(3) Uani 1 1 d .
O7 O 0.06642(8) 0.29634(6) 0.19317(10) 0.0289(2) Uani 1 1 d .
O8 O 0.08316(10) 0.25350(6) 0.04397(9) 0.0328(3) Uani 1 1 d .
O9 O 0.09624(13) 0.37660(6) 0.08232(11) 0.0435(3) Uani 1 1 d .
C31 C 0.23186(12) 0.29663(9) 0.19854(14) 0.0307(3) Uani 1 1 d .
S2 S 0.17962(3) 0.856967(19) 0.24708(3) 0.02319(7) Uani 1 1 d .
F4 F 0.29430(9) 0.96392(6) 0.31297(13) 0.0548(4) Uani 1 1 d .
F5 F 0.36591(8) 0.86720(7) 0.33736(12) 0.0555(4) Uani 1 1 d .
F6 F 0.29934(9) 0.91072(7) 0.18580(11) 0.0492(3) Uani 1 1 d .
O10 O 0.10795(9) 0.90078(7) 0.17258(9) 0.0337(3) Uani 1 1 d .
O11 O 0.19216(9) 0.79183(6) 0.20713(10) 0.0332(2) Uani 1 1 d .
O12 O 0.17902(10) 0.85465(8) 0.34601(10) 0.0399(3) Uani 1 1 d .
C32 C 0.29061(12) 0.90181(8) 0.27288(14) 0.0302(3) Uani 1 1 d .

loop_
_atom_site_aniso_label
_atom_site_aniso_U_11
_atom_site_aniso_U_22
_atom_site_aniso_U_33
_atom_site_aniso_U_23
_atom_site_aniso_U_13
_atom_site_aniso_U_12
Fe1 0.01714(8) 0.01193(7) 0.01235(7) -0.00074(5) 0.00785(6) -0.00135(5)
N1 0.0263(5) 0.0186(5) 0.0214(5) -0.0009(4) 0.0120(4) -0.0018(4)
C1 0.0191(5) 0.0206(6) 0.0232(6) -0.0028(5) 0.0073(5) -0.0024(4)
O1 0.0530(9) 0.0507(9) 0.0436(8) 0.0242(7) -0.0170(7) -0.0311(7)
N2 0.0173(4) 0.0157(4) 0.0143(4) -0.0023(3) 0.0081(4) -0.0010(3)
O2 0.0273(6) 0.0466(7) 0.0336(6) 0.0245(6) 0.0009(5) -0.0057(5)
C2 0.0206(5) 0.0197(5) 0.0151(5) -0.0023(4) 0.0053(4) -0.0023(4)
N3 0.0189(4) 0.0140(4) 0.0153(4) -0.0007(3) 0.0082(4) -0.0013(3)
C3 0.0196(5) 0.0148(5) 0.0186(5) -0.0027(4) 0.0099(4) -0.0025(4)
O3 0.0461(7) 0.0379(6) 0.0471(8) 0.0012(6) 0.0335(6) 0.0108(6)
N4 0.0186(4) 0.0142(4) 0.0154(4) -0.0002(3) 0.0071(4) -0.0015(3)
O4 0.0206(4) 0.0239(5) 0.0354(6) 0.0026(4) 0.0131(4) 0.0027(4)
C4 0.0199(5) 0.0134(5) 0.0187(5) -0.0014(4) 0.0104(4) -0.0020(4)
N5 0.0191(4) 0.0152(4) 0.0150(4) -0.0027(3) 0.0093(4) -0.0023(3)
C5 0.0244(6) 0.0141(5) 0.0251(6) 0.0018(4) 0.0117(5) -0.0023(4)
O5 0.0517(8) 0.0830(12) 0.0568(9) -0.0418(9) 0.0408(8) -0.0403(8)
N6 0.0197(4) 0.0151(4) 0.0153(4) -0.0001(3) 0.0101(4) -0.0013(3)
O6 0.0243(5) 0.0333(6) 0.0264(5) -0.0027(4) 0.0099(4) -0.0117(4)
C6 0.0255(6) 0.0171(5) 0.0248(6) 0.0050(5) 0.0119(5) -0.0005(4)
N7 0.0195(4) 0.0137(4) 0.0139(4) -0.0004(3) 0.0082(4) -0.0013(3)
C7 0.0219(6) 0.0184(5) 0.0198(6) 0.0041(4) 0.0074(5) -0.0003(4)
C8 0.0223(6) 0.0163(5) 0.0187(5) 0.0022(4) 0.0063(5) -0.0032(4)
C9 0.0282(7) 0.0244(6) 0.0231(6) 0.0081(5) 0.0038(5) -0.0018(5)
C10 0.0364(9) 0.0628(13) 0.0350(10) 0.0286(9) -0.0024(8) -0.0042(9)
C11 0.0208(5) 0.0195(5) 0.0214(6) 0.0023(4) 0.0085(5) 0.0019(4)
C12 0.0218(5) 0.0147(5) 0.0221(6) 0.0011(4) 0.0100(5) 0.0016(4)
C13 0.0216(5) 0.0171(5) 0.0144(5) 0.0012(4) 0.0070(4) -0.0026(4)
C14 0.0201(5) 0.0185(5) 0.0126(5) -0.0018(4) 0.0072(4) -0.0041(4)
C15 0.0257(6) 0.0239(6) 0.0147(5) -0.0010(4) 0.0099(5) -0.0051(5)
C16 0.0232(6) 0.0252(6) 0.0205(6) -0.0054(5) 0.0130(5) -0.0046(5)
C17 0.0212(5) 0.0206(5) 0.0209(6) -0.0058(4) 0.0117(5) -0.0030(4)
C18 0.0204(5) 0.0172(5) 0.0194(5) -0.0031(4) 0.0104(4) -0.0018(4)
C19 0.0221(6) 0.0249(6) 0.0317(7) -0.0069(5) 0.0157(6) -0.0009(5)
C20 0.0260(7) 0.0303(8) 0.0555(11) 0.0080(7) 0.0175(8) 0.0083(6)
C21 0.0214(6) 0.0230(6) 0.0244(6) -0.0010(5) 0.0134(5) -0.0003(4)
C22 0.0220(5) 0.0191(5) 0.0205(6) -0.0013(4) 0.0138(5) -0.0033(4)
C23 0.0233(5) 0.0172(5) 0.0158(5) -0.0019(4) 0.0113(4) -0.0015(4)
C24 0.0218(5) 0.0147(5) 0.0138(5) -0.0006(4) 0.0082(4) -0.0009(4)
C25 0.0249(6) 0.0187(5) 0.0182(5) -0.0045(4) 0.0099(5) -0.0020(4)
C26 0.0241(6) 0.0187(5) 0.0200(6) -0.0048(4) 0.0083(5) -0.0043(4)
C27 0.0227(6) 0.0179(5) 0.0205(6) -0.0020(4) 0.0097(5) -0.0043(4)
C28 0.0224(5) 0.0186(5) 0.0174(5) -0.0024(4) 0.0103(5) -0.0037(4)
C29 0.0253(6) 0.0288(7) 0.0305(7) -0.0061(6) 0.0137(6) -0.0093(5)
C30 0.0274(7) 0.0508(11) 0.0414(10) -0.0022(8) 0.0151(7) -0.0155(7)
S1 0.03556(18) 0.01648(13) 0.02092(15) 0.00245(11) 0.01390(14) 0.00238(12)
F1 0.0423(6) 0.0410(6) 0.0406(6) -0.0207(5) 0.0223(5) -0.0181(5)
F2 0.0560(7) 0.0755(9) 0.0703(9) -0.0358(7) 0.0522(7) -0.0336(7)
F3 0.0262(5) 0.0347(5) 0.0537(7) -0.0084(5) 0.0047(5) 0.0060(4)
O7 0.0319(5) 0.0263(5) 0.0358(6) 0.0041(4) 0.0214(5) 0.0035(4)
O8 0.0469(7) 0.0229(5) 0.0218(5) -0.0021(4) 0.0088(5) 0.0023(5)
O9 0.0857(11) 0.0190(5) 0.0354(7) 0.0081(5) 0.0354(7) 0.0087(6)
C31 0.0326(7) 0.0302(7) 0.0368(8) -0.0131(6) 0.0220(7) -0.0103(6)
S2 0.02562(15) 0.02983(17) 0.01767(14) -0.00314(12) 0.01273(12) -0.00122(12)
F4 0.0477(7) 0.0390(6) 0.0879(11) -0.0308(7) 0.0390(7) -0.0129(5)
F5 0.0271(5) 0.0543(8) 0.0688(9) 0.0076(7) 0.0058(6) 0.0018(5)
F6 0.0483(7) 0.0600(8) 0.0569(8) -0.0019(6) 0.0393(6) -0.0100(6)
O10 0.0286(5) 0.0465(7) 0.0259(5) 0.0009(5) 0.0119(5) 0.0076(5)
O11 0.0402(6) 0.0278(5) 0.0386(7) -0.0081(5) 0.0236(5) -0.0057(5)
O12 0.0462(7) 0.0589(9) 0.0210(5) -0.0018(5) 0.0208(5) -0.0043(6)
C32 0.0277(7) 0.0285(7) 0.0371(8) -0.0057(6) 0.0165(6) -0.0001(6)

loop_
_atom_type_symbol
_atom_type_description
_atom_type_scat_dispersion_real
_atom_type_scat_dispersion_imag
_atom_type_scat_source
C C 0.0033 0.0016 'International Tables Vol C Tables 4.2.6.8 and 6.1.1.4'
H H 0.0000 0.0000 'International Tables Vol C Tables 4.2.6.8 and 6.1.1.4'
N N 0.0061 0.0033 'International Tables Vol C Tables 4.2.6.8 and 6.1.1.4'
O O 0.0106 0.0060 'International Tables Vol C Tables 4.2.6.8 and 6.1.1.4'
F F 0.0171 0.0103 'International Tables Vol C Tables 4.2.6.8 and 6.1.1.4'
S S 0.1246 0.1234 'International Tables Vol C Tables 4.2.6.8 and 6.1.1.4'
Fe Fe 0.3463 0.8444 'International Tables Vol C Tables 4.2.6.8 and 6.1.1.4'

loop_
_geom_angle_atom_site_label_1
_geom_angle_atom_site_label_2
_geom_angle_atom_site_label_3
_geom_angle
N2 Fe1 N4 95.44(5)
N2 Fe1 N6 96.03(4)
N4 Fe1 N6 96.42(5)
N2 Fe1 N5 90.64(4)
N4 Fe1 N5 81.52(5)
N6 Fe1 N5 173.19(4)
N2 Fe1 N7 175.94(4)
N4 Fe1 N7 87.70(4)
N6 Fe1 N7 81.03(4)
N5 Fe1 N7 92.38(4)
N2 Fe1 N3 80.89(4)
N4 Fe1 N3 175.66(4)
N6 Fe1 N3 86.31(4)
N5 Fe1 N3 96.15(4)
N7 Fe1 N3 96.07(4)
C21 N1 C1 120.97(11)
C21 N1 C11 120.36(11)
C1 N1 C11 118.62(12)
N1 C1 C2 114.62(11)
N1 C1 H1A 108.6
C2 C1 H1A 108.6
N1 C1 H1B 108.6
C2 C1 H1B 108.6
H1A C1 H1B 107.6
C3 N2 C2 117.14(11)
C3 N2 Fe1 116.61(9)
C2 N2 Fe1 126.25(8)
C9 O2 C10 115.44(14)
N2 C2 C1 109.28(11)
N2 C2 H2A 109.8
C1 C2 H2A 109.8
N2 C2 H2B 109.8
C1 C2 H2B 109.8
H2A C2 H2B 108.3
C8 N3 C4 117.76(11)
C8 N3 Fe1 128.66(9)
C4 N3 Fe1 113.13(8)
N2 C3 C4 115.75(11)
N2 C3 H3A 122.1
C4 C3 H3A 122.1
C13 N4 C12 118.39(11)
C13 N4 Fe1 115.53(9)
C12 N4 Fe1 125.90(9)
C19 O4 C20 116.45(13)
N3 C4 C5 122.67(12)
N3 C4 C3 113.06(11)
C5 C4 C3 124.25(11)
C18 N5 C14 118.37(11)
C18 N5 Fe1 127.87(9)
C14 N5 Fe1 113.64(8)
C6 C5 C4 119.01(12)
C6 C5 H5A 120.5
C4 C5 H5A 120.5
C23 N6 C22 117.96(11)
C23 N6 Fe1 115.84(9)
C22 N6 Fe1 126.12(8)
C29 O6 C30 115.82(13)
C5 C6 C7 118.64(12)
C5 C6 H6A 120.7
C7 C6 H6A 120.7
C28 N7 C24 117.58(11)
C28 N7 Fe1 128.38(9)
C24 N7 Fe1 113.98(8)
C6 C7 C8 119.50(12)
C6 C7 C9 122.91(12)
C8 C7 C9 117.59(12)
N3 C8 C7 122.34(12)
N3 C8 H8A 118.8
C7 C8 H8A 118.8
O1 C9 O2 124.04(15)
O1 C9 C7 123.82(14)
O2 C9 C7 112.09(13)
O2 C10 H10A 109.5
O2 C10 H10B 109.5
H10A C10 H10B 109.5
O2 C10 H10C 109.5
H10A C10 H10C 109.5
H10B C10 H10C 109.5
N1 C11 C12 115.26(11)
N1 C11 H11A 108.5
C12 C11 H11A 108.5
N1 C11 H11B 108.5
C12 C11 H11B 108.5
H11A C11 H11B 107.5
N4 C12 C11 111.72(10)
N4 C12 H12A 109.3
C11 C12 H12A 109.3
N4 C12 H12B 109.3
C11 C12 H12B 109.3
H12A C12 H12B 107.9
N4 C13 C14 116.20(11)
N4 C13 H13A 121.9
C14 C13 H13A 121.9
N5 C14 C15 122.24(12)
N5 C14 C13 113.03(11)
C15 C14 C13 124.70(12)
C14 C15 C16 118.84(12)
C14 C15 H15A 120.6
C16 C15 H15A 120.6
C17 C16 C15 119.07(12)
C17 C16 H16A 120.5
C15 C16 H16A 120.5
C16 C17 C18 119.08(12)
C16 C17 C19 120.03(12)
C18 C17 C19 120.89(13)
N5 C18 C17 122.37(12)
N5 C18 H18A 118.8
C17 C18 H18A 118.8
O3 C19 O4 126.22(14)
O3 C19 C17 122.43(15)
O4 C19 C17 111.35(12)
O4 C20 H20A 109.5
O4 C20 H20B 109.5
H20A C20 H20B 109.5
O4 C20 H20C 109.5
H20A C20 H20C 109.5
H20B C20 H20C 109.5
N1 C21 C22 115.74(11)
N1 C21 H21A 108.3
C22 C21 H21A 108.3
N1 C21 H21B 108.3
C22 C21 H21B 108.3
H21A C21 H21B 107.4
N6 C22 C21 111.09(10)
N6 C22 H22A 109.4
C21 C22 H22A 109.4
N6 C22 H22B 109.4
C21 C22 H22B 109.4
H22A C22 H22B 108.0
N6 C23 C24 116.14(11)
N6 C23 H23A 121.9
C24 C23 H23A 121.9
N7 C24 C25 122.63(12)
N7 C24 C23 112.91(11)
C25 C24 C23 124.45(12)
C26 C25 C24 119.06(12)
C26 C25 H25A 120.5
C24 C25 H25A 120.5
C25 C26 C27 118.53(12)
C25 C26 H26A 120.7
C27 C26 H26A 120.7
C28 C27 C26 119.11(12)
C28 C27 C29 117.14(12)
C26 C27 C29 123.74(12)
N7 C28 C27 123.06(12)
N7 C28 H28A 118.5
C27 C28 H28A 118.5
O5 C29 O6 124.47(14)
O5 C29 C27 123.54(14)
O6 C29 C27 111.98(13)
O6 C30 H30A 109.5
O6 C30 H30B 109.5
H30A C30 H30B 109.5
O6 C30 H30C 109.5
H30A C30 H30C 109.5
H30B C30 H30C 109.5
O7 S1 O9 114.74(8)
O7 S1 O8 115.12(8)
O9 S1 O8 115.55(8)
O7 S1 C31 102.73(8)
O9 S1 C31 103.43(9)
O8 S1 C31 102.65(7)
F2 C31 F1 107.96(13)
F2 C31 F3 107.40(15)
F1 C31 F3 106.95(15)
F2 C31 S1 110.96(14)
F1 C31 S1 111.68(12)
F3 C31 S1 111.67(11)
O12 S2 O11 115.68(8)
O12 S2 O10 114.88(8)
O11 S2 O10 114.61(8)
O12 S2 C32 103.33(8)
O11 S2 C32 102.54(7)
O10 S2 C32 103.28(8)
F5 C32 F4 107.38(15)
F5 C32 F6 107.69(15)
F4 C32 F6 106.88(15)
F5 C32 S2 112.04(12)
F4 C32 S2 112.21(11)
F6 C32 S2 110.38(12)

loop_
_geom_bond_atom_site_label_1
_geom_bond_atom_site_label_2
_geom_bond_distance
Fe1 N2 1.9427(11)
Fe1 N4 1.9439(11)
Fe1 N6 1.9546(11)
Fe1 N5 1.9634(11)
Fe1 N7 1.9768(11)
Fe1 N3 1.9890(11)
N1 C21 1.4343(18)
N1 C1 1.4355(18)
N1 C11 1.4407(17)
C1 C2 1.5370(19)
C1 H1A 0.9700
C1 H1B 0.9700
O1 C9 1.203(2)
N2 C3 1.2851(16)
N2 C2 1.4650(16)
O2 C9 1.3104(18)
O2 C10 1.448(2)
C2 H2A 0.9700
C2 H2B 0.9700
N3 C8 1.3409(17)
N3 C4 1.3644(15)
C3 C4 1.4518(18)
C3 H3A 0.9300
O3 C19 1.2006(19)
N4 C13 1.2856(16)
N4 C12 1.4608(17)
O4 C19 1.317(2)
O4 C20 1.4441(19)
C4 C5 1.3880(18)
N5 C18 1.3456(16)
N5 C14 1.3601(16)
C5 C6 1.383(2)
C5 H5A 0.9300
O5 C29 1.198(2)
N6 C23 1.2891(16)
N6 C22 1.4682(16)
O6 C29 1.3287(18)
O6 C30 1.455(2)
C6 C7 1.3893(19)
C6 H6A 0.9300
N7 C28 1.3342(16)
N7 C24 1.3619(16)
C7 C8 1.3931(18)
C7 C9 1.493(2)
C8 H8A 0.9300
C10 H10A 0.9600
C10 H10B 0.9600
C10 H10C 0.9600
C11 C12 1.5373(19)
C11 H11A 0.9700
C11 H11B 0.9700
C12 H12A 0.9700
C12 H12B 0.9700
C13 C14 1.4494(18)
C13 H13A 0.9300
C14 C15 1.3891(18)
C15 C16 1.393(2)
C15 H15A 0.9300
C16 C17 1.387(2)
C16 H16A 0.9300
C17 C18 1.3916(18)
C17 C19 1.505(2)
C18 H18A 0.9300
C20 H20A 0.9600
C20 H20B 0.9600
C20 H20C 0.9600
C21 C22 1.541(2)
C21 H21A 0.9700
C21 H21B 0.9700
C22 H22A 0.9700
C22 H22B 0.9700
C23 C24 1.4534(18)
C23 H23A 0.9300
C24 C25 1.3891(18)
C25 C26 1.3843(19)
C25 H25A 0.9300
C26 C27 1.3917(19)
C26 H26A 0.9300
C27 C28 1.3901(18)
C27 C29 1.492(2)
C28 H28A 0.9300
C30 H30A 0.9600
C30 H30B 0.9600
C30 H30C 0.9600
S1 O7 1.4324(12)
S1 O9 1.4417(12)
S1 O8 1.4443(12)
S1 C31 1.8207(18)
F1 C31 1.3366(18)
F2 C31 1.3334(19)
F3 C31 1.339(2)
S2 O12 1.4334(12)
S2 O11 1.4384(12)
S2 O10 1.4432(13)
S2 C32 1.8278(17)
F4 C32 1.3278(19)
F5 C32 1.321(2)
F6 C32 1.334(2)

loop_
_platon_squeeze_void_nr
_platon_squeeze_void_average_x
_platon_squeeze_void_average_y
_platon_squeeze_void_average_z
_platon_squeeze_void_volume
_platon_squeeze_void_count_electrons
_platon_squeeze_void_content
1 0.500 1.000 0.000 55 10 ' '
2 0.500 0.500 0.000 16 3 ' '
3 0.500 0.500 0.500 55 10 ' '
4 0.500 0.000 0.500 16 3 ' '
